data_2231917
loop_
_publ_author_name
'Caracelli, Ignez'
'Coelho, Daniel C. S.'
'Olivato, Paulo R.'
'Correra, Thiago C.'
'Rodrigues, Alessandro'
'Tiekink, Edward R. T.'

_publ_section_title
;
 (<i>R</i>)-2-Phenoxy-1-(4-phenyl-2-sulfanylidene-1,3-oxazolidin-3-yl)ethanone
;
_journal_coeditor_code HG5095
_journal_issue 10
_journal_name_full 'Acta Crystallographica Section E'
_journal_page_first o2755
_journal_page_last o2756
_journal_paper_doi 10.1107/S160053681103858X
_journal_volume 67
_journal_year 2011
_chemical_formula_iupac 'C17 H15 N O3 S'
_chemical_formula_moiety 'C17 H15 N O3 S'
_chemical_formula_sum 'C17 H15 N O3 S'
_chemical_formula_weight 313.37
_chemical_name_systematic
;
(<i>R</i>)-2-Phenoxy-1-(4-phenyl-2-sulfanylidene-1,3-oxazolidin-3-yl)ethanone
;
_space_group_IT_number 5
_symmetry_cell_setting monoclinic
_symmetry_space_group_name_Hall 'C 2y'
_symmetry_space_group_name_H-M 'C 1 2 1'
_atom_sites_solution_hydrogens geom
_atom_sites_solution_primary direct
_atom_sites_solution_secondary difmap
_audit_creation_method SHELXL-97
_cell_angle_alpha 90.00
_cell_angle_beta 93.808(7)
_cell_angle_gamma 90.00
_cell_formula_units_Z 4
_cell_length_a 33.514(3)
_cell_length_b 5.7514(6)
_cell_length_c 7.7172(8)
_cell_measurement_reflns_used 2062
_cell_measurement_temperature 126(2)
_cell_measurement_theta_max 26.40
_cell_measurement_theta_min 2.65
_cell_volume 1484.2(3)
_computing_cell_refinement 'SAINT (Bruker, 2007)'
_computing_data_collection 'APEX2 (Bruker, 2007)'
_computing_data_reduction 'SAINT (Bruker, 2007)'
_computing_molecular_graphics 'ORTEP-3 (Farrugia, 1997) and DIAMOND (Brandenburg, 2006)'
_computing_publication_material '<i>MarvinSketch</i> (Chemaxon, 2010) and publCIF (Westrip, 2010)'
_computing_structure_refinement 'SHELXL97 (Sheldrick, 2008)'
_computing_structure_solution 'SIR97 (Altomare <i>et al.</i>, 1999)'
_diffrn_ambient_temperature 126(2)
_diffrn_measured_fraction_theta_full 0.992
_diffrn_measured_fraction_theta_max 0.992
_diffrn_measurement_device_type 'Bruker APEXII CCD'
_diffrn_measurement_method '\f and \w scans'
_diffrn_radiation_monochromator graphite
_diffrn_radiation_source 'fine-focus sealed tube'
_diffrn_radiation_type MoK\a
_diffrn_radiation_wavelength 0.71073
_diffrn_reflns_av_R_equivalents 0.0644
_diffrn_reflns_av_sigmaI/netI 0.0736
_diffrn_reflns_limit_h_max 36
_diffrn_reflns_limit_h_min -39
_diffrn_reflns_limit_k_max 6
_diffrn_reflns_limit_k_min -6
_diffrn_reflns_limit_l_max 9
_diffrn_reflns_limit_l_min -8
_diffrn_reflns_number 7408
_diffrn_reflns_theta_full 25.00
_diffrn_reflns_theta_max 25.00
_diffrn_reflns_theta_min 2.65
_exptl_absorpt_coefficient_mu 0.230
_exptl_absorpt_correction_type none
_exptl_crystal_colour colourless
_exptl_crystal_density_diffrn 1.402
_exptl_crystal_density_method 'not measured'
_exptl_crystal_description block
_exptl_crystal_F_000 656
_exptl_crystal_size_max 0.30
_exptl_crystal_size_mid 0.25
_exptl_crystal_size_min 0.16
_refine_diff_density_max 0.814
_refine_diff_density_min -0.472
_refine_ls_abs_structure_details
;
Flack (1983), 1143 Friedel pairs
;
_refine_ls_abs_structure_Flack 0.01(18)
_refine_ls_extinction_method none
_refine_ls_goodness_of_fit_ref 1.082
_refine_ls_hydrogen_treatment constr
_refine_ls_matrix_type full
_refine_ls_number_parameters 199
_refine_ls_number_reflns 2588
_refine_ls_number_restraints 1
_refine_ls_restrained_S_all 1.082
_refine_ls_R_factor_all 0.0807
_refine_ls_R_factor_gt 0.0660
_refine_ls_shift/su_max 0.000
_refine_ls_shift/su_mean 0.000
_refine_ls_structure_factor_coef Fsqd
_refine_ls_weighting_details 'calc w=1/[\s^2^(Fo^2^)+(0.1039P)^2^+1.9443P] where P=(Fo^2^+2Fc^2^)/3'
_refine_ls_weighting_scheme calc
_refine_ls_wR_factor_gt 0.1687
_refine_ls_wR_factor_ref 0.1795
_reflns_number_gt 2166
_reflns_number_total 2588
_reflns_threshold_expression I>2\s(I)
_cod_data_source_file hg5095.cif
_cod_data_source_block I
_cod_original_sg_symbol_H-M 'C 2'
_cod_database_code 2231917
_cod_database_fobs_code 2231917

loop_
_symmetry_equiv_pos_as_xyz
'x, y, z'
'-x, y, -z'
'x+1/2, y+1/2, z'
'-x+1/2, y+1/2, -z'

loop_
_atom_site_type_symbol
_atom_site_label
_atom_site_fract_x
_atom_site_fract_y
_atom_site_fract_z
_atom_site_U_iso_or_equiv
_atom_site_adp_type
_atom_site_calc_flag
_atom_site_refinement_flags
_atom_site_occupancy
_atom_site_symmetry_multiplicity
C C1 0.71650(13) 0.0824(8) 0.6314(6) 0.0265(11) Uani d . 1 1
C C2 0.70382(14) 0.0160(10) 0.3371(6) 0.0298(11) Uani d . 1 1
H H2A 0.6857 -0.1125 0.2984 0.036 Uiso calc R 1 1
H H2B 0.7219 0.0499 0.2439 0.036 Uiso calc R 1 1
C C3 0.67974(14) 0.2332(8) 0.3797(6) 0.0248(10) Uani d . 1 1
H H3 0.6906 0.3717 0.3202 0.030 Uiso calc R 1 1
C C4 0.63525(14) 0.2206(8) 0.3422(6) 0.0240(10) Uani d . 1 1
C C5 0.61306(13) 0.0403(10) 0.4132(6) 0.0284(10) Uani d . 1 1
H H5 0.6263 -0.0765 0.4823 0.034 Uiso calc R 1 1
C C6 0.57230(14) 0.0333(10) 0.3826(6) 0.0311(10) Uani d . 1 1
H H6 0.5574 -0.0873 0.4323 0.037 Uiso calc R 1 1
C C7 0.55245(14) 0.2019(10) 0.2792(7) 0.0332(12) Uani d . 1 1
H H7 0.5243 0.1948 0.2564 0.040 Uiso calc R 1 1
C C8 0.57425(15) 0.3789(9) 0.2104(7) 0.0311(11) Uani d . 1 1
H H8 0.5609 0.4950 0.1409 0.037 Uiso calc R 1 1
C C9 0.61494(15) 0.3893(8) 0.2410(6) 0.0274(11) Uani d . 1 1
H H9 0.6295 0.5126 0.1928 0.033 Uiso calc R 1 1
C C10 0.67735(13) 0.4532(9) 0.6533(7) 0.0272(11) Uani d . 1 1
C C11 0.67426(15) 0.4547(9) 0.8496(7) 0.0318(12) Uani d . 1 1
H H11A 0.6608 0.3109 0.8856 0.038 Uiso calc R 1 1
H H11B 0.7014 0.4586 0.9086 0.038 Uiso calc R 1 1
C C12 0.61226(14) 0.6591(8) 0.8538(6) 0.0242(10) Uani d . 1 1
C C13 0.59105(15) 0.4913(9) 0.7557(6) 0.0310(12) Uani d . 1 1
H H13 0.6045 0.3586 0.7149 0.037 Uiso calc R 1 1
C C14 0.55026(14) 0.5183(10) 0.7176(6) 0.0319(11) Uani d . 1 1
H H14 0.5360 0.4038 0.6498 0.038 Uiso calc R 1 1
C C15 0.52995(15) 0.7094(10) 0.7768(7) 0.0343(12) Uani d . 1 1
H H15 0.5019 0.7247 0.7525 0.041 Uiso calc R 1 1
C C16 0.55166(17) 0.8801(10) 0.8735(7) 0.0358(12) Uani d . 1 1
H H16 0.5382 1.0130 0.9138 0.043 Uiso calc R 1 1
C C17 0.59217(15) 0.8566(9) 0.9103(6) 0.0291(11) Uani d . 1 1
H H17 0.6066 0.9742 0.9741 0.035 Uiso calc R 1 1
N N 0.68964(11) 0.2510(7) 0.5738(5) 0.0255(9) Uani d . 1 1
O O1 0.72682(10) -0.0467(6) 0.4973(4) 0.0305(8) Uani d . 1 1
O O2 0.66648(10) 0.6161(6) 0.5650(4) 0.0300(8) Uani d . 1 1
O O3 0.65227(10) 0.6512(6) 0.8994(4) 0.0306(8) Uani d . 1 1
S S 0.73540(4) 0.0379(2) 0.82903(16) 0.0340(4) Uani d . 1 1

loop_
_atom_site_aniso_label
_atom_site_aniso_U_11
_atom_site_aniso_U_22
_atom_site_aniso_U_33
_atom_site_aniso_U_12
_atom_site_aniso_U_13
_atom_site_aniso_U_23
C1 0.023(2) 0.030(3) 0.026(3) 0.0007(18) 0.0016(18) 0.001(2)
C2 0.035(2) 0.034(3) 0.021(2) 0.003(2) -0.0009(18) 0.000(2)
C3 0.037(3) 0.025(2) 0.012(2) 0.004(2) 0.0019(18) 0.0023(19)
C4 0.035(3) 0.023(2) 0.014(2) 0.0003(19) 0.0044(18) -0.0011(19)
C5 0.035(2) 0.026(2) 0.024(2) -0.002(2) -0.0004(18) 0.001(2)
C6 0.037(3) 0.028(2) 0.029(3) -0.003(2) 0.0054(19) -0.002(3)
C7 0.023(2) 0.049(3) 0.027(3) 0.000(2) -0.002(2) -0.006(2)
C8 0.037(3) 0.035(3) 0.021(3) 0.003(2) -0.001(2) -0.005(2)
C9 0.039(3) 0.025(3) 0.019(3) 0.002(2) 0.004(2) -0.002(2)
C10 0.021(2) 0.027(2) 0.034(3) -0.0025(18) -0.001(2) 0.000(2)
C11 0.032(3) 0.033(3) 0.030(3) 0.002(2) -0.001(2) 0.001(2)
C12 0.029(2) 0.024(2) 0.020(2) -0.0033(18) 0.0030(18) -0.001(2)
C13 0.036(3) 0.032(3) 0.026(3) -0.004(2) 0.011(2) -0.006(2)
C14 0.033(3) 0.038(3) 0.024(2) -0.004(2) 0.0004(18) -0.003(2)
C15 0.031(3) 0.039(3) 0.033(3) 0.004(2) 0.000(2) 0.004(2)
C16 0.045(3) 0.034(3) 0.029(3) 0.009(2) 0.006(2) 0.001(2)
C17 0.040(3) 0.027(3) 0.020(3) 0.000(2) 0.003(2) 0.000(2)
N 0.026(2) 0.031(2) 0.019(2) 0.0027(17) -0.0002(15) -0.0011(18)
O1 0.0286(18) 0.0299(19) 0.032(2) 0.0042(13) -0.0022(14) 0.0018(15)
O2 0.0333(19) 0.029(2) 0.0276(19) 0.0021(14) 0.0027(14) 0.0049(16)
O3 0.036(2) 0.0321(18) 0.0238(18) 0.0025(14) 0.0029(14) -0.0057(15)
S 0.0338(6) 0.0398(7) 0.0275(7) 0.0061(6) -0.0047(4) 0.0051(6)

loop_
_atom_type_symbol
_atom_type_description
_atom_type_scat_dispersion_real
_atom_type_scat_dispersion_imag
_atom_type_scat_source
C C 0.0033 0.0016 'International Tables Vol C Tables 4.2.6.8 and 6.1.1.4'
H H 0.0000 0.0000 'International Tables Vol C Tables 4.2.6.8 and 6.1.1.4'
N N 0.0061 0.0033 'International Tables Vol C Tables 4.2.6.8 and 6.1.1.4'
O O 0.0106 0.0060 'International Tables Vol C Tables 4.2.6.8 and 6.1.1.4'
S S 0.1246 0.1234 'International Tables Vol C Tables 4.2.6.8 and 6.1.1.4'

loop_
_geom_angle_atom_site_label_1
_geom_angle_atom_site_label_2
_geom_angle_atom_site_label_3
_geom_angle
O1 C1 N 109.7(4)
O1 C1 S 122.1(3)
N C1 S 128.1(4)
O1 C2 C3 106.0(4)
O1 C2 H2A 110.5
C3 C2 H2A 110.5
O1 C2 H2B 110.5
C3 C2 H2B 110.5
H2A C2 H2B 108.7
C4 C3 N 110.1(4)
C4 C3 C2 116.7(4)
N C3 C2 100.5(3)
C4 C3 H3 109.7
N C3 H3 109.7
C2 C3 H3 109.7
C9 C4 C5 118.6(4)
C9 C4 C3 121.0(4)
C5 C4 C3 120.3(4)
C6 C5 C4 120.0(5)
C6 C5 H5 120.0
C4 C5 H5 120.0
C5 C6 C7 120.6(5)
C5 C6 H6 119.7
C7 C6 H6 119.7
C8 C7 C6 119.2(4)
C8 C7 H7 120.4
C6 C7 H7 120.4
C9 C8 C7 120.8(5)
C9 C8 H8 119.6
C7 C8 H8 119.6
C8 C9 C4 120.7(5)
C8 C9 H9 119.7
C4 C9 H9 119.7
O2 C10 N 119.3(4)
O2 C10 C11 121.4(4)
N C10 C11 119.0(4)
O3 C11 C10 110.2(4)
O3 C11 H11A 109.6
C10 C11 H11A 109.6
O3 C11 H11B 109.6
C10 C11 H11B 109.6
H11A C11 H11B 108.1
O3 C12 C13 125.1(4)
O3 C12 C17 115.5(4)
C13 C12 C17 119.4(4)
C14 C13 C12 119.8(5)
C14 C13 H13 120.1
C12 C13 H13 120.1
C15 C14 C13 121.2(5)
C15 C14 H14 119.4
C13 C14 H14 119.4
C14 C15 C16 118.7(5)
C14 C15 H15 120.6
C16 C15 H15 120.6
C17 C16 C15 120.6(5)
C17 C16 H16 119.7
C15 C16 H16 119.7
C16 C17 C12 120.2(5)
C16 C17 H17 119.9
C12 C17 H17 119.9
C1 N C10 130.8(4)
C1 N C3 111.6(4)
C10 N C3 116.2(4)
C1 O1 C2 111.7(3)
C12 O3 C11 118.5(4)

loop_
_geom_bond_atom_site_label_1
_geom_bond_atom_site_label_2
_geom_bond_distance
C1 O1 1.338(6)
C1 N 1.377(6)
C1 S 1.632(5)
C2 O1 1.458(5)
C2 C3 1.535(7)
C2 H2A 0.9900
C2 H2B 0.9900
C3 C4 1.501(6)
C3 N 1.516(6)
C3 H3 1.0000
C4 C9 1.394(7)
C4 C5 1.408(7)
C5 C6 1.371(6)
C5 H5 0.9500
C6 C7 1.396(7)
C6 H6 0.9500
C7 C8 1.379(8)
C7 H7 0.9500
C8 C9 1.370(7)
C8 H8 0.9500
C9 H9 0.9500
C10 O2 1.201(6)
C10 N 1.390(6)
C10 C11 1.525(7)
C11 O3 1.416(6)
C11 H11A 0.9900
C11 H11B 0.9900
C12 O3 1.364(6)
C12 C13 1.392(7)
C12 C17 1.404(7)
C13 C14 1.388(7)
C13 H13 0.9500
C14 C15 1.386(8)
C14 H14 0.9500
C15 C16 1.407(8)
C15 H15 0.9500
C16 C17 1.375(7)
C16 H16 0.9500
C17 H17 0.9500

loop_
_geom_hbond_atom_site_label_D
_geom_hbond_atom_site_label_H
_geom_hbond_atom_site_label_A
_geom_hbond_site_symmetry_A
_geom_hbond_distance_DH
_geom_hbond_distance_HA
_geom_hbond_distance_DA
_geom_hbond_angle_DHA
C5 H5 O2 1_545 0.95 2.29 3.202(6) 162
C9 H9 O3 1_554 0.95 2.56 3.350(6) 140
C11 H11b S 4_657 0.99 2.87 3.814(5) 160
C17 H17 Cg1 1_556 0.95 2.99 3.703(5) 133
C8 H8 Cg2 1_554 0.95 2.79 3.523(6) 135

loop_
_geom_torsion_atom_site_label_1
_geom_torsion_atom_site_label_2
_geom_torsion_atom_site_label_3
_geom_torsion_atom_site_label_4
_geom_torsion
O1 C2 C3 C4 -124.8(4)
O1 C2 C3 N -5.8(5)
N C3 C4 C9 119.5(5)
C2 C3 C4 C9 -126.8(5)
N C3 C4 C5 -58.7(6)
C2 C3 C4 C5 54.9(6)
C9 C4 C5 C6 -0.1(7)
C3 C4 C5 C6 178.1(4)
C4 C5 C6 C7 1.0(7)
C5 C6 C7 C8 -1.2(7)
C6 C7 C8 C9 0.7(7)
C7 C8 C9 C4 0.1(7)
C5 C4 C9 C8 -0.4(7)
C3 C4 C9 C8 -178.7(4)
O2 C10 C11 O3 8.6(6)
N C10 C11 O3 -165.6(4)
O3 C12 C13 C14 179.9(4)
C17 C12 C13 C14 -1.2(7)
C12 C13 C14 C15 -0.5(8)
C13 C14 C15 C16 1.5(8)
C14 C15 C16 C17 -0.7(8)
C15 C16 C17 C12 -1.0(8)
O3 C12 C17 C16 -179.0(5)
C13 C12 C17 C16 2.0(7)
O1 C1 N C10 -163.8(4)
S C1 N C10 14.6(7)
O1 C1 N C3 1.3(5)
S C1 N C3 179.7(4)
O2 C10 N C1 151.5(5)
C11 C10 N C1 -34.2(7)
O2 C10 N C3 -13.1(6)
C11 C10 N C3 161.2(4)
C4 C3 N C1 126.7(4)
C2 C3 N C1 3.0(5)
C4 C3 N C10 -65.8(5)
C2 C3 N C10 170.5(4)
N C1 O1 C2 -5.5(5)
S C1 O1 C2 175.9(4)
C3 C2 O1 C1 7.3(5)
C13 C12 O3 C11 -2.3(7)
C17 C12 O3 C11 178.8(4)
C10 C11 O3 C12 69.4(5)

loop_
_cod_related_entry_id
_cod_related_entry_database
_cod_related_entry_code
1 ChemSpider 30657037
